data_1528760
loop_
_publ_author_name
'Niemeyer, M.'

_publ_section_title
;
 Synthesis and structural characterization of several ytterbium
 bis(trimethylsilyl)amides including base-free [Yb {N (Si Me3)2}2
 (mue-Cl)]2 - a coordinatively unsaturated complex with additional agostic
 Yb...(H3 C-Si) interactions
;
_journal_name_full 'Zeitschrift fuer Anorganische und Allgemeine Chemie'
_journal_page_first 647
_journal_page_last 657
_journal_volume 628
_journal_year 2002
_chemical_formula_sum 'C24 H72 Cl2 N4 Si8 Yb2'
_chemical_name_systematic '(Yb (N (Si (C H3)3)2)2 Cl)2'
_space_group_IT_number 2
_symmetry_space_group_name_Hall '-P 1'
_symmetry_space_group_name_H-M 'P -1'
_cell_angle_alpha 95.529
_cell_angle_beta 94.803
_cell_angle_gamma 110.142
_cell_formula_units_Z 2
_cell_length_a 9.0519
_cell_length_b 11.8046
_cell_length_c 24.208
_cell_volume 2398.235
_citation_journal_id_ASTM ZAACAB
_cod_data_source_file Niemeyer_ZAACAB_2002_1047.cif
_cod_data_source_block C24H72Cl2N4Si8Yb2
_cod_database_code 1528760

loop_
_symmetry_equiv_pos_as_xyz
x,y,z
-x,-y,-z

loop_
_atom_site_label
_atom_site_type_symbol
_atom_site_fract_x
_atom_site_fract_y
_atom_site_fract_z
_atom_site_occupancy
_atom_site_U_iso_or_equiv
H65 H+1 -0.214 -0.0223 -0.4453 1 0.0
Si6 Si+4 -0.3137 -0.6638 -0.3669 1 0.0
C1 C-4 -0.0145 -0.2265 -0.0724 1 0.0
H22 H+1 -0.2122 -0.495 -0.1374 1 0.0
C12 C-4 0.387 -0.337 -0.0321 1 0.0
H70 H+1 -0.2525 -0.0894 -0.2856 1 0.0
H30 H+1 0.4237 -0.5757 -0.1382 1 0.0
C23 C-4 0.0938 0.0715 -0.3664 1 0.0
C4 C-4 0.547 0.068 -0.1259 1 0.0
H59 H+1 0.3202 -0.1974 -0.4191 1 0.0
H36 H+1 0.4972 -0.3238 -0.0179 1 0.0
H12 H+1 0.6222 0.1253 -0.1458 1 0.0
C22 C-4 -0.256 -0.0519 -0.4113 1 0.0
C15 C-4 -0.633 -0.5771 -0.309 1 0.0
H56 H+1 0.0542 -0.4095 -0.3937 1 0.0
H8 H+1 0.2202 -0.0168 0.0097 1 0.0
C9 C-4 -0.021 -0.6433 -0.0681 1 0.0
H43 H+1 -0.5742 -0.5667 -0.2722 1 0.0
C2 C-4 0.019 0.0179 -0.104 1 0.0
H14 H+1 0.5189 -0.0219 -0.2451 1 0.0
H64 H+1 -0.3363 -0.1337 -0.4209 1 0.0
N1 N-3 0.224 -0.1213 -0.1424 1 0.0
Si7 Si+4 0.0451 -0.2236 -0.42218 1 0.0
C24 C-4 -0.148 -0.0296 -0.2882 1 0.0
C7 C-4 0.013 -0.7013 -0.1868 1 0.0
H37 H+1 -0.4203 -0.292 -0.3665 1 0.0
H47 H+1 -0.3723 -0.8072 -0.4488 1 0.0
H28 H+1 0.3219 -0.6164 -0.0879 1 0.0
H11 H+1 0.5208 0.1122 -0.0941 1 0.0
Si4 Si+4 0.3415 -0.4174 -0.10231 1 0.0
H71 H+1 -0.1512 0.0527 -0.2821 1 0.0
H31 H+1 0.4598 -0.2231 -0.1346 1 0.0
H61 H+1 -0.1362 -0.2128 -0.4965 1 0.0
H53 H+1 -0.3693 -0.7356 -0.281 1 0.0
C13 C-4 -0.4664 -0.3368 -0.3363 1 0.0
H50 H+1 -0.1075 -0.7453 -0.3593 1 0.0
H69 H+1 0.116 0.0685 -0.4053 1 0.0
C21 C-4 -0.021 -0.1896 -0.4915 1 0.0
H35 H+1 0.373 -0.2586 -0.0324 1 0.0
H33 H+1 0.5967 -0.2687 -0.1107 1 0.0
H66 H+1 -0.3044 0.0032 -0.3941 1 0.0
C6 C-4 0.304 0.098 -0.1982 1 0.0
H41 H+1 -0.721 -0.6029 -0.4225 1 0.0
H46 H+1 -0.511 -0.7528 -0.4451 1 0.0
H29 H+1 0.503 -0.5268 -0.0748 1 0.0
H32 H+1 0.5024 -0.3245 -0.1717 1 0.0
H68 H+1 0.0792 0.1485 -0.3548 1 0.0
Si3 Si+4 -0.0026 -0.5787 -0.13573 1 0.0
C20 C-4 0.2661 -0.1419 -0.4072 1 0.0
C5 C-4 0.421 -0.08 -0.2353 1 0.0
H23 H+1 -0.283 -0.6338 -0.1661 1 0.0
H19 H+1 0.0482 -0.6678 -0.221 1 0.0
H3 H+1 -0.0583 -0.2105 -0.038 1 0.0
H60 H+1 0.2956 -0.1144 -0.367 1 0.0
H2 H+1 -0.1003 -0.2588 -0.1035 1 0.0
H42 H+1 -0.56 -0.5815 -0.4497 1 0.0
N4 N-3 -0.0599 -0.1955 -0.3707 1 0.0
H49 H+1 -0.0489 -0.6222 -0.387 1 0.0
C8 C-4 -0.194 -0.5566 -0.1632 1 0.0
C17 C-4 -0.1062 -0.6616 -0.3574 1 0.0
Si2 Si+4 0.3679 -0.0165 -0.17289 1 0.0
H7 H+1 0.352 -0.0555 -0.0188 1 0.0
Si8 Si+4 -0.0888 -0.0572 -0.36019 1 0.0
H44 H+1 -0.6803 -0.6639 -0.3238 1 0.0
H21 H+1 0.0903 -0.7339 -0.1704 1 0.0
H63 H+1 0.0288 -0.1023 -0.4935 1 0.0
C3 C-4 0.278 -0.012 -0.0229 1 0.0
H48 H+1 -0.3477 -0.6748 -0.4658 1 0.0
H16 H+1 0.396 0.1714 -0.1996 1 0.0
C16 C-4 -0.396 -0.7328 -0.4404 1 0.0
H15 H+1 0.3355 -0.0975 -0.266 1 0.0
C19 C-4 0.0136 -0.3902 -0.429 1 0.0
H52 H+1 -0.5304 -0.7709 -0.3224 1 0.0
H25 H+1 -0.0837 -0.608 -0.0455 1 0.0
Cl1 Cl-1 -0.1738 -0.2901 -0.22019 1 0.0
H6 H+1 -0.0805 -0.0311 -0.1273 1 0.0
H67 H+1 0.1829 0.0659 -0.3423 1 0.0
Si1 Si+4 0.135 -0.081 -0.08784 1 0.0
Cl2 Cl-1 0.1184 -0.3679 -0.27551 1 0.0
H51 H+1 -0.053 -0.6162 -0.3209 1 0.0
N2 N-3 0.1542 -0.4408 -0.1309 1 0.0
Yb1 Yb+3 0.08837 -0.30787 -0.17134 1 0.0
H40 H+1 -0.6245 -0.4719 -0.4389 1 0.0
H34 H+1 0.3159 -0.3858 -0.0079 1 0.0
H26 H+1 0.0844 -0.6238 -0.0477 1 0.0
H57 H+1 0.0701 -0.4104 -0.459 1 0.0
H5 H+1 -0.0037 0.054 -0.0691 1 0.0
H39 H+1 -0.5668 -0.3258 -0.3307 1 0.0
H9 H+1 0.3382 0.0741 -0.0256 1 0.0
Si5 Si+4 -0.5028 -0.5006 -0.3552 1 0.0
C11 C-4 0.493 -0.293 -0.1336 1 0.0
H58 H+1 0.2975 -0.0715 -0.4277 1 0.0
C14 C-4 -0.615 -0.544 -0.4246 1 0.0
H72 H+1 -0.0696 -0.0377 -0.2598 1 0.0
H4 H+1 0.0811 0.0828 -0.1242 1 0.0
H24 H+1 -0.1839 -0.5296 -0.2002 1 0.0
H45 H+1 -0.7173 -0.543 -0.3066 1 0.0
H13 H+1 0.4379 -0.1557 -0.2288 1 0.0
H20 H+1 -0.0906 -0.7667 -0.1959 1 0.0
H54 H+1 -0.4167 -0.8479 -0.3299 1 0.0
H18 H+1 0.2455 0.0681 -0.2358 1 0.0
H62 H+1 0.0112 -0.2357 -0.5212 1 0.0
H38 H+1 -0.3927 -0.3058 -0.3017 1 0.0
H55 H+1 -0.1 -0.4378 -0.4378 1 0.0
H10 H+1 0.5943 0.0108 -0.1122 1 0.0
H17 H+1 0.2339 0.118 -0.1731 1 0.0
H27 H+1 -0.0746 -0.7318 -0.0756 1 0.0
H1 H+1 0.0371 -0.2861 -0.0675 1 0.0
C10 C-4 0.405 -0.5495 -0.1006 1 0.0
C18 C-4 -0.42 -0.7665 -0.3195 1 0.0
N3 N-3 -0.3213 -0.5199 -0.3529 1 0.0
Yb2 Yb+3 -0.14035 -0.34683 -0.323809 1 0.0
